data_7234383
loop_
_publ_author_name
'Rie Suizu'
'Akito Iwasaki'
'Yoshiaki Shuku'
'Kunio Awaga'

_publ_section_title
;
 Spatially inhomogeneous, stepwise phase transitions in a thiazyl
 diradical: a structural mismatch induced by lattice transformation
;
_journal_name_full 'Journal of Materials Chemistry C'
_journal_page_first 7968
_journal_page_last 7977
_journal_paper_doi 10.1039/C5TC01410G
_journal_volume 3
_journal_year 2015
_chemical_formula_moiety 'C14 H8 N4 S4'
_chemical_formula_sum 'C14 H8 N4 S4'
_chemical_formula_weight 360.48
_space_group_IT_number 4
_space_group_name_Hall 'P 2yb'
_space_group_name_H-M_alt 'P 1 21 1'
_symmetry_cell_setting monoclinic
_symmetry_Int_Tables_number 4
_symmetry_space_group_name_Hall 'P 2yb'
_symmetry_space_group_name_H-M 'P 1 21 1'
_atom_sites_solution_hydrogens geom
_atom_sites_solution_primary direct
_atom_sites_solution_secondary difmap
_cell_angle_alpha 90.0000
_cell_angle_beta 107.761(3)
_cell_angle_gamma 90.0000
_cell_formula_units_Z 8
_cell_length_a 15.606(3)
_cell_length_b 7.2187(14)
_cell_length_c 25.570(6)
_cell_measurement_reflns_used 5890
_cell_measurement_temperature 340
_cell_measurement_theta_max 27.50
_cell_measurement_theta_min 3.10
_cell_volume 2743.3(10)
_computing_cell_refinement 'CrystalClear-SM Expert 2.0 r4'
_computing_data_collection 'CrystalClear-SM Expert 2.0 r4 (Rigaku, 2009)'
_computing_data_reduction 'CrystalClear-SM Expert 2.0 r4'
_computing_molecular_graphics 'CrystalStructure 4.0'
_computing_publication_material 'CrystalStructure 4.0 (Rigaku, 2010)'
_computing_structure_refinement 'SHELXL97 (Sheldrick, 2008)'
_computing_structure_solution SIR97
_diffrn_ambient_temperature 340
_diffrn_detector_area_resol_mean 7.314
_diffrn_measured_fraction_theta_full 0.986
_diffrn_measured_fraction_theta_max 0.986
_diffrn_measurement_device_type 'Rigaku Saturn70'
_diffrn_measurement_method \w
_diffrn_radiation_type 'Mo K\a'
_diffrn_radiation_wavelength 0.71070
_diffrn_reflns_av_R_equivalents 0.0268
_diffrn_reflns_limit_h_max 20
_diffrn_reflns_limit_h_min -19
_diffrn_reflns_limit_k_max 9
_diffrn_reflns_limit_k_min -8
_diffrn_reflns_limit_l_max 33
_diffrn_reflns_limit_l_min -33
_diffrn_reflns_number 22169
_diffrn_reflns_theta_full 27.48
_diffrn_reflns_theta_max 27.48
_diffrn_standards_interval_count .
_diffrn_standards_number 0
_exptl_absorpt_coefficient_mu 0.692
_exptl_absorpt_correction_T_max 0.933
_exptl_absorpt_correction_T_min 0.840
_exptl_absorpt_correction_type multi-scan
_exptl_absorpt_process_details 'REQAB (Rigaku, 1998)'
_exptl_crystal_colour black
_exptl_crystal_density_diffrn 1.746
_exptl_crystal_density_method 'not measured'
_exptl_crystal_description prism
_exptl_crystal_F_000 1472.00
_exptl_crystal_size_max 0.200
_exptl_crystal_size_mid 0.200
_exptl_crystal_size_min 0.100
_refine_diff_density_max 0.290
_refine_diff_density_min -0.390
_refine_ls_abs_structure_details 'Flack, H. D. (1983), Acta Cryst. A39, 876-881.  5297 Friedel Pairs'
_refine_ls_abs_structure_Flack 0.06(7)
_refine_ls_extinction_method none
_refine_ls_goodness_of_fit_ref 1.069
_refine_ls_hydrogen_treatment constr
_refine_ls_number_parameters 794
_refine_ls_number_reflns 12017
_refine_ls_number_restraints 1
_refine_ls_R_factor_gt 0.0466
_refine_ls_shift/su_max 0.001
_refine_ls_structure_factor_coef Fsqd
_refine_ls_weighting_details 'w = 1/[\s^2^(Fo^2^)+(0.0543P)^2^+0.3935P] where P=(Fo^2^+2Fc^2^)/3'
_refine_ls_weighting_scheme calc
_refine_ls_wR_factor_ref 0.1365
_reflns_number_gt 7118
_reflns_number_total 12017
_reflns_threshold_expression F^2^>2.0\s(F^2^)
_cod_data_source_file J-Mater-Chem-C-2015-3-7968.cif
_cod_data_source_block 340K
_cod_database_code 7234383

loop_
_symmetry_equiv_pos_site_id
_symmetry_equiv_pos_as_xyz
1 +X,+Y,+Z
2 -X,1/2+Y,-Z

loop_
_atom_site_label
_atom_site_type_symbol
_atom_site_fract_x
_atom_site_fract_y
_atom_site_fract_z
_atom_site_U_iso_or_equiv
_atom_site_adp_type
_atom_site_occupancy
_atom_site_symmetry_multiplicity
_atom_site_calc_flag
_atom_site_refinement_flags
_atom_site_disorder_assembly
_atom_site_disorder_group
S1 S 0.78681(7) -0.0108(3) 0.32220(5) 0.0458(4) Uani 1.0 2 d . . .
S2 S 0.66422(7) -0.0208(3) 0.26054(5) 0.0513(4) Uani 1.0 2 d . . .
S3 S 0.33094(7) -0.0613(3) 0.74132(5) 0.0475(4) Uani 1.0 2 d . . .
S4 S 0.20822(7) -0.0482(3) 0.67965(5) 0.0530(4) Uani 1.0 2 d . . .
S5 S 0.46450(7) 0.11910(17) 0.17687(4) 0.0447(4) Uani 1.0 2 d . . .
S6 S 0.40365(7) 0.10848(19) 0.23853(4) 0.0491(4) Uani 1.0 2 d . . .
S7 S -0.41049(7) 0.06052(19) -0.24204(4) 0.0428(3) Uani 1.0 2 d . . .
S8 S -0.47169(7) 0.07399(19) -0.18048(4) 0.0462(4) Uani 1.0 2 d . . .
S9 S 0.28897(8) 0.2384(4) 0.32295(4) 0.0556(5) Uani 1.0 2 d . . .
S10 S 0.16649(9) 0.2259(4) 0.26131(4) 0.0560(4) Uani 1.0 2 d . . .
S11 S -0.16670(8) 0.1945(4) 0.74207(4) 0.0514(4) Uani 1.0 2 d . . .
S12 S -0.28923(8) 0.2079(4) 0.68057(4) 0.0508(4) Uani 1.0 2 d . . .
S13 S 0.96903(10) 0.3442(5) 0.17836(6) 0.0654(4) Uani 1.0 2 d . . .
S14 S 0.90816(9) 0.3304(5) 0.23989(5) 0.0604(4) Uani 1.0 2 d . . .
S15 S 0.09423(9) 0.3387(5) -0.24082(5) 0.0585(4) Uani 1.0 2 d . . .
S16 S 0.03316(10) 0.3501(5) -0.17943(5) 0.0540(4) Uani 1.0 2 d . . .
N1 N 0.7424(2) 0.0010(5) 0.37235(13) 0.0414(9) Uani 1.0 2 d . . .
N2 N 0.6047(2) -0.0084(6) 0.30287(12) 0.0427(9) Uani 1.0 2 d . . .
N3 N 0.3904(2) -0.0372(5) 0.69930(12) 0.0393(8) Uani 1.0 2 d . . .
N4 N 0.2521(2) -0.0250(6) 0.63002(13) 0.0440(9) Uani 1.0 2 d . . .
N5 N 0.3701(2) 0.1297(5) 0.12700(12) 0.0397(9) Uani 1.0 2 d . . .
N6 N 0.3013(2) 0.1203(5) 0.19635(12) 0.0427(9) Uani 1.0 2 d . . .
N7 N -0.3090(2) 0.0854(5) -0.20018(12) 0.0392(8) Uani 1.0 2 d . . .
N8 N -0.3786(2) 0.0993(5) -0.13090(12) 0.0389(9) Uani 1.0 2 d . . .
N9 N 0.2444(3) 0.2500(6) 0.37243(12) 0.0456(10) Uani 1.0 2 d . . .
N10 N 0.1064(3) 0.2372(6) 0.30351(12) 0.0473(10) Uani 1.0 2 d . . .
N11 N -0.1067(3) 0.2168(6) 0.70020(12) 0.0448(9) Uani 1.0 2 d . . .
N12 N -0.2450(3) 0.2299(6) 0.63110(12) 0.0426(9) Uani 1.0 2 d . . .
N13 N 0.8750(3) 0.3624(7) 0.12877(13) 0.0511(11) Uani 1.0 2 d . . .
N14 N 0.8062(3) 0.3485(7) 0.19787(13) 0.0464(9) Uani 1.0 2 d . . .
N15 N 0.1961(3) 0.3564(7) -0.19893(13) 0.0474(10) Uani 1.0 2 d . . .
N16 N 0.1275(3) 0.3662(6) -0.12966(13) 0.0445(10) Uani 1.0 2 d . . .
C1 C 0.6517(3) -0.0006(6) 0.35581(15) 0.0323(9) Uani 1.0 2 d . . .
C2 C 0.6055(3) 0.0091(5) 0.39804(14) 0.0279(8) Uani 1.0 2 d . . .
C3 C 0.6523(3) 0.0631(5) 0.45162(13) 0.0287(8) Uani 1.0 2 d . . .
C4 C 0.6099(3) 0.0687(5) 0.49117(13) 0.0282(8) Uani 1.0 2 d . . .
C5 C 0.5148(3) -0.0424(5) 0.38524(14) 0.0311(8) Uani 1.0 2 d . . .
C6 C 0.4724(3) -0.0362(5) 0.42537(13) 0.0296(8) Uani 1.0 2 d . . .
C7 C 0.5193(3) 0.0189(4) 0.47920(13) 0.0245(8) Uani 1.0 2 d . . .
C8 C 0.4738(3) 0.0177(4) 0.52208(13) 0.0242(8) Uani 1.0 2 d . . .
C9 C 0.5212(3) -0.0408(5) 0.57549(13) 0.0286(8) Uani 1.0 2 d . . .
C10 C 0.4795(3) -0.0521(5) 0.61555(14) 0.0303(8) Uani 1.0 2 d . . .
C11 C 0.3837(3) 0.0684(5) 0.51107(13) 0.0277(8) Uani 1.0 2 d . . .
C12 C 0.3420(3) 0.0600(5) 0.55101(14) 0.0302(8) Uani 1.0 2 d . . .
C13 C 0.3887(3) -0.0012(5) 0.60391(14) 0.0292(8) Uani 1.0 2 d . . .
C14 C 0.3424(3) -0.0220(6) 0.64641(14) 0.0330(9) Uani 1.0 2 d . . .
C15 C 0.2959(3) 0.1268(6) 0.14324(14) 0.0337(9) Uani 1.0 2 d . . .
C16 C 0.2072(3) 0.1345(5) 0.10125(14) 0.0288(8) Uani 1.0 2 d . . .
C17 C 0.2001(3) 0.1901(5) 0.04806(13) 0.0303(8) Uani 1.0 2 d . . .
C18 C 0.1181(3) 0.1935(5) 0.00793(12) 0.0298(8) Uani 1.0 2 d . . .
C19 C 0.1295(3) 0.0828(5) 0.11313(14) 0.0329(9) Uani 1.0 2 d . . .
C20 C 0.0474(3) 0.0892(5) 0.07351(13) 0.0305(8) Uani 1.0 2 d . . .
C21 C 0.0395(3) 0.1434(5) 0.01962(12) 0.0243(7) Uani 1.0 2 d . . .
C22 C -0.0481(3) 0.1421(5) -0.02322(13) 0.0248(8) Uani 1.0 2 d . . .
C23 C -0.0555(3) 0.0845(5) -0.07680(13) 0.0300(8) Uani 1.0 2 d . . .
C24 C -0.1369(3) 0.0727(6) -0.11653(14) 0.0323(8) Uani 1.0 2 d . . .
C25 C -0.1273(3) 0.1919(5) -0.01212(12) 0.0310(8) Uani 1.0 2 d . . .
C26 C -0.2092(3) 0.1841(6) -0.05266(13) 0.0322(9) Uani 1.0 2 d . . .
C27 C -0.2158(3) 0.1222(5) -0.10547(14) 0.0282(8) Uani 1.0 2 d . . .
C28 C -0.3045(3) 0.1001(5) -0.14716(14) 0.0334(9) Uani 1.0 2 d . . .
C29 C 0.1549(3) 0.2470(6) 0.35689(15) 0.0350(9) Uani 1.0 2 d . . .
C30 C 0.1085(3) 0.2559(5) 0.39858(14) 0.0285(8) Uani 1.0 2 d . . .
C31 C 0.1542(3) 0.3146(6) 0.45168(14) 0.0324(8) Uani 1.0 2 d . . .
C32 C 0.1122(3) 0.3189(6) 0.49179(14) 0.0323(8) Uani 1.0 2 d . . .
C33 C 0.0186(3) 0.2045(5) 0.38646(13) 0.0316(8) Uani 1.0 2 d . . .
C34 C -0.0240(3) 0.2127(5) 0.42683(13) 0.0315(8) Uani 1.0 2 d . . .
C35 C 0.0227(3) 0.2687(4) 0.48058(13) 0.0262(8) Uani 1.0 2 d . . .
C36 C -0.0230(3) 0.2678(5) 0.52331(14) 0.0277(8) Uani 1.0 2 d . . .
C37 C 0.0238(3) 0.2106(5) 0.57691(13) 0.0299(8) Uani 1.0 2 d . . .
C38 C -0.0191(3) 0.2004(5) 0.61688(13) 0.0311(8) Uani 1.0 2 d . . .
C39 C -0.1128(3) 0.3162(6) 0.51214(14) 0.0322(8) Uani 1.0 2 d . . .
C40 C -0.1550(3) 0.3101(6) 0.55257(14) 0.0324(9) Uani 1.0 2 d . . .
C41 C -0.1091(3) 0.2497(5) 0.60524(13) 0.0268(8) Uani 1.0 2 d . . .
C42 C -0.1551(3) 0.2324(6) 0.64696(14) 0.0343(9) Uani 1.0 2 d . . .
C43 C 0.8007(3) 0.3643(6) 0.14449(15) 0.0341(9) Uani 1.0 2 d . . .
C44 C 0.7134(3) 0.3763(5) 0.10251(14) 0.0289(8) Uani 1.0 2 d . . .
C45 C 0.7070(3) 0.4373(5) 0.04957(14) 0.0309(8) Uani 1.0 2 d . . .
C46 C 0.6249(3) 0.4451(5) 0.00965(14) 0.0313(8) Uani 1.0 2 d . . .
C47 C 0.6345(3) 0.3258(6) 0.11445(13) 0.0302(8) Uani 1.0 2 d . . .
C48 C 0.5520(3) 0.3343(6) 0.07392(13) 0.0281(8) Uani 1.0 2 d . . .
C49 C 0.5463(3) 0.3939(5) 0.02072(13) 0.0272(8) Uani 1.0 2 d . . .
C50 C 0.4569(3) 0.3937(4) -0.02233(13) 0.0259(8) Uani 1.0 2 d . . .
C51 C 0.4507(3) 0.3366(6) -0.07605(13) 0.0306(8) Uani 1.0 2 d . . .
C52 C 0.3679(3) 0.3294(6) -0.11583(13) 0.0301(8) Uani 1.0 2 d . . .
C53 C 0.3782(3) 0.4435(5) -0.01058(14) 0.0311(8) Uani 1.0 2 d . . .
C54 C 0.2959(3) 0.4365(5) -0.05056(14) 0.0308(8) Uani 1.0 2 d . . .
C55 C 0.2893(3) 0.3783(5) -0.10357(14) 0.0284(8) Uani 1.0 2 d . . .
C56 C 0.2016(3) 0.3682(6) -0.14560(14) 0.0334(9) Uani 1.0 2 d . . .
H3 H 0.7127 0.0955 0.4605 0.0345 Uiso 1.0 2 calc R . .
H4 H 0.6417 0.1063 0.5266 0.0339 Uiso 1.0 2 calc R . .
H5 H 0.4834 -0.0806 0.3499 0.0373 Uiso 1.0 2 calc R . .
H6 H 0.4120 -0.0688 0.4166 0.0355 Uiso 1.0 2 calc R . .
H9 H 0.5817 -0.0724 0.5838 0.0343 Uiso 1.0 2 calc R . .
H10 H 0.5114 -0.0935 0.6505 0.0364 Uiso 1.0 2 calc R . .
H11 H 0.3514 0.1086 0.4760 0.0333 Uiso 1.0 2 calc R . .
H12 H 0.2820 0.0954 0.5429 0.0363 Uiso 1.0 2 calc R . .
H17 H 0.2515 0.2256 0.0395 0.0364 Uiso 1.0 2 calc R . .
H18 H 0.1150 0.2296 -0.0275 0.0357 Uiso 1.0 2 calc R . .
H19 H 0.1332 0.0433 0.1484 0.0394 Uiso 1.0 2 calc R . .
H20 H -0.0041 0.0569 0.0825 0.0366 Uiso 1.0 2 calc R . .
H23 H -0.0036 0.0536 -0.0855 0.0359 Uiso 1.0 2 calc R . .
H24 H -0.1396 0.0310 -0.1514 0.0388 Uiso 1.0 2 calc R . .
H25 H -0.1247 0.2307 0.0230 0.0372 Uiso 1.0 2 calc R . .
H26 H -0.2609 0.2207 -0.0447 0.0386 Uiso 1.0 2 calc R . .
H31 H 0.2140 0.3514 0.4601 0.0388 Uiso 1.0 2 calc R . .
H32 H 0.1445 0.3563 0.5271 0.0388 Uiso 1.0 2 calc R . .
H33 H -0.0131 0.1646 0.3513 0.0380 Uiso 1.0 2 calc R . .
H34 H -0.0844 0.1806 0.4181 0.0378 Uiso 1.0 2 calc R . .
H37 H 0.0843 0.1791 0.5857 0.0358 Uiso 1.0 2 calc R . .
H38 H 0.0127 0.1601 0.6520 0.0373 Uiso 1.0 2 calc R . .
H39 H -0.1453 0.3535 0.4769 0.0386 Uiso 1.0 2 calc R . .
H40 H -0.2148 0.3469 0.5443 0.0389 Uiso 1.0 2 calc R . .
H45 H 0.7587 0.4729 0.0413 0.0371 Uiso 1.0 2 calc R . .
H46 H 0.6219 0.4854 -0.0254 0.0375 Uiso 1.0 2 calc R . .
H47 H 0.6377 0.2866 0.1496 0.0363 Uiso 1.0 2 calc R . .
H48 H 0.5000 0.3004 0.0821 0.0337 Uiso 1.0 2 calc R . .
H51 H 0.5023 0.3038 -0.0847 0.0367 Uiso 1.0 2 calc R . .
H52 H 0.3643 0.2916 -0.1512 0.0361 Uiso 1.0 2 calc R . .
H53 H 0.3815 0.4818 0.0247 0.0373 Uiso 1.0 2 calc R . .
H54 H 0.2443 0.4710 -0.0421 0.0369 Uiso 1.0 2 calc R . .

loop_
_atom_site_aniso_label
_atom_site_aniso_U_11
_atom_site_aniso_U_22
_atom_site_aniso_U_33
_atom_site_aniso_U_12
_atom_site_aniso_U_13
_atom_site_aniso_U_23
S1 0.0274(6) 0.0775(9) 0.0339(5) 0.0067(6) 0.0116(4) 0.0004(5)
S2 0.0342(6) 0.0954(12) 0.0253(5) 0.0048(6) 0.0107(4) -0.0033(6)
S3 0.0342(6) 0.0847(10) 0.0249(5) -0.0108(6) 0.0111(4) -0.0060(5)
S4 0.0279(6) 0.1005(12) 0.0331(6) 0.0040(6) 0.0131(5) 0.0041(6)
S5 0.0263(5) 0.0763(10) 0.0316(5) 0.0087(5) 0.0090(4) 0.0002(5)
S6 0.0307(6) 0.0893(11) 0.0258(5) 0.0064(6) 0.0061(4) 0.0083(5)
S7 0.0321(6) 0.0683(8) 0.0252(5) -0.0102(6) 0.0045(4) 0.0018(5)
S8 0.0247(5) 0.0776(9) 0.0348(5) -0.0017(6) 0.0070(4) -0.0091(5)
S9 0.0256(6) 0.1088(13) 0.0342(6) 0.0056(6) 0.0119(5) 0.0032(6)
S10 0.0308(6) 0.1117(12) 0.0258(5) 0.0010(7) 0.0089(4) -0.0010(6)
S11 0.0357(6) 0.0927(11) 0.0268(5) -0.0078(6) 0.0112(4) -0.0031(6)
S12 0.0299(6) 0.0884(10) 0.0380(6) 0.0032(6) 0.0162(5) 0.0065(6)
S13 0.0227(6) 0.1379(12) 0.0352(6) -0.0043(7) 0.0083(5) -0.0060(7)
S14 0.0286(6) 0.1248(12) 0.0265(5) 0.0005(7) 0.0067(4) -0.0098(7)
S15 0.0315(6) 0.1164(11) 0.0256(5) -0.0046(7) 0.0057(4) 0.0048(7)
S16 0.0248(6) 0.0999(10) 0.0366(6) -0.0006(6) 0.0085(5) 0.0014(6)
N1 0.0266(18) 0.070(3) 0.0277(16) 0.0049(17) 0.0085(14) 0.0036(16)
N2 0.0248(18) 0.078(3) 0.0237(15) 0.0004(17) 0.0049(13) -0.0019(16)
N3 0.0285(18) 0.066(3) 0.0233(15) -0.0097(16) 0.0077(13) -0.0010(15)
N4 0.0247(18) 0.076(3) 0.0324(17) -0.0020(17) 0.0099(14) 0.0032(17)
N5 0.0280(18) 0.064(3) 0.0267(15) 0.0026(16) 0.0084(13) -0.0016(15)
N6 0.0252(17) 0.078(3) 0.0261(15) -0.0041(17) 0.0091(13) -0.0005(16)
N7 0.0258(17) 0.066(3) 0.0254(15) -0.0071(16) 0.0074(12) -0.0022(15)
N8 0.0245(17) 0.064(3) 0.0286(16) -0.0052(15) 0.0087(13) -0.0076(14)
N9 0.0283(19) 0.083(3) 0.0250(16) 0.0018(18) 0.0081(14) 0.0056(16)
N10 0.0247(19) 0.092(3) 0.0265(16) -0.0013(18) 0.0090(14) -0.0013(17)
N11 0.0298(19) 0.078(3) 0.0256(15) -0.0042(18) 0.0069(14) 0.0011(17)
N12 0.0282(19) 0.071(3) 0.0293(16) -0.0002(17) 0.0100(14) 0.0073(17)
N13 0.0241(18) 0.102(4) 0.0279(16) -0.001(2) 0.0101(14) 0.0011(19)
N14 0.0282(19) 0.086(3) 0.0260(16) 0.0071(19) 0.0090(13) 0.0006(18)
N15 0.0289(19) 0.088(3) 0.0246(16) -0.0065(19) 0.0072(14) -0.0014(18)
N16 0.0257(18) 0.078(3) 0.0306(17) -0.0045(18) 0.0100(14) -0.0025(17)
C1 0.027(2) 0.041(3) 0.0273(18) 0.0047(17) 0.0054(15) 0.0017(15)
C2 0.028(2) 0.035(2) 0.0222(16) 0.0014(16) 0.0087(14) 0.0027(14)
C3 0.0216(18) 0.0372(19) 0.0266(17) -0.0043(17) 0.0060(14) -0.0065(15)
C4 0.0269(19) 0.0354(19) 0.0222(16) -0.0004(17) 0.0072(14) -0.0036(15)
C5 0.0240(19) 0.045(3) 0.0229(17) -0.0068(18) 0.0056(14) -0.0042(16)
C6 0.0237(19) 0.042(2) 0.0220(16) -0.0072(17) 0.0045(14) 0.0005(15)
C7 0.0242(18) 0.0255(19) 0.0227(16) 0.0000(15) 0.0051(14) 0.0023(13)
C8 0.0249(19) 0.0258(19) 0.0200(16) -0.0032(15) 0.0042(13) 0.0006(13)
C9 0.024(2) 0.040(2) 0.0218(16) 0.0020(17) 0.0076(14) 0.0018(15)
C10 0.027(2) 0.039(2) 0.0266(17) 0.0014(17) 0.0107(15) 0.0042(16)
C11 0.0261(19) 0.0315(18) 0.0235(16) -0.0028(17) 0.0044(14) 0.0043(15)
C12 0.0209(18) 0.039(2) 0.0286(18) 0.0044(17) 0.0046(14) 0.0090(16)
C13 0.026(2) 0.037(2) 0.0254(17) -0.0026(16) 0.0090(15) -0.0025(15)
C14 0.026(2) 0.048(3) 0.0236(17) -0.0051(17) 0.0057(15) -0.0010(16)
C15 0.029(2) 0.046(3) 0.0281(18) -0.0037(17) 0.0110(15) -0.0029(16)
C16 0.0237(18) 0.035(2) 0.0256(17) -0.0041(16) 0.0053(14) -0.0023(14)
C17 0.0223(19) 0.044(3) 0.0274(17) -0.0032(17) 0.0109(14) -0.0013(16)
C18 0.032(2) 0.041(2) 0.0164(14) -0.0004(18) 0.0067(14) 0.0026(15)
C19 0.034(3) 0.040(3) 0.0243(17) -0.0021(18) 0.0094(15) 0.0034(16)
C20 0.032(2) 0.037(2) 0.0272(17) -0.0059(17) 0.0147(15) -0.0003(15)
C21 0.0215(18) 0.0300(18) 0.0216(16) -0.0050(15) 0.0067(13) -0.0020(13)
C22 0.0267(19) 0.0263(17) 0.0222(16) -0.0024(15) 0.0089(14) 0.0009(13)
C23 0.032(2) 0.036(2) 0.0233(16) -0.0013(17) 0.0106(14) -0.0013(15)
C24 0.031(2) 0.040(2) 0.0268(17) -0.0064(18) 0.0104(15) -0.0069(16)
C25 0.032(2) 0.042(2) 0.0180(15) -0.0065(18) 0.0057(14) -0.0074(15)
C26 0.028(2) 0.045(3) 0.0266(17) -0.0010(18) 0.0126(15) -0.0028(16)
C27 0.0227(19) 0.034(2) 0.0261(17) -0.0019(15) 0.0049(14) -0.0029(14)
C28 0.030(2) 0.042(3) 0.0291(18) -0.0040(17) 0.0104(15) -0.0050(15)
C29 0.024(2) 0.054(3) 0.0271(18) -0.0013(18) 0.0071(15) 0.0025(16)
C30 0.025(2) 0.034(2) 0.0232(17) 0.0005(16) 0.0023(14) 0.0033(14)
C31 0.027(2) 0.036(2) 0.0338(19) -0.0025(18) 0.0081(15) 0.0024(17)
C32 0.030(2) 0.039(2) 0.0241(17) -0.0028(19) 0.0026(14) -0.0028(16)
C33 0.026(2) 0.045(2) 0.0206(16) -0.0048(18) 0.0014(14) 0.0003(16)
C34 0.026(2) 0.037(2) 0.0290(17) -0.0009(17) 0.0045(15) 0.0024(16)
C35 0.026(2) 0.0267(19) 0.0251(17) -0.0014(16) 0.0075(15) -0.0001(13)
C36 0.030(2) 0.0276(19) 0.0262(18) 0.0006(16) 0.0092(15) 0.0045(13)
C37 0.024(2) 0.0354(19) 0.0272(17) 0.0003(17) 0.0037(14) 0.0031(16)
C38 0.031(2) 0.038(2) 0.0194(15) 0.0003(18) 0.0007(14) 0.0022(15)
C39 0.030(2) 0.035(2) 0.0277(18) 0.0029(18) 0.0040(15) 0.0085(16)
C40 0.026(2) 0.039(2) 0.0303(19) 0.0020(18) 0.0064(15) 0.0008(16)
C41 0.026(2) 0.0291(19) 0.0236(16) -0.0039(15) 0.0056(14) 0.0009(14)
C42 0.027(2) 0.046(3) 0.0290(18) 0.0012(18) 0.0070(15) 0.0006(17)
C43 0.026(2) 0.051(3) 0.0262(17) -0.0046(17) 0.0099(15) -0.0063(16)
C44 0.032(2) 0.035(2) 0.0214(16) 0.0038(16) 0.0108(15) -0.0028(14)
C45 0.028(2) 0.036(2) 0.0306(18) -0.0006(18) 0.0128(16) 0.0036(16)
C46 0.031(2) 0.039(2) 0.0268(17) -0.0024(18) 0.0134(15) 0.0041(16)
C47 0.028(2) 0.043(2) 0.0206(16) -0.0062(18) 0.0083(14) -0.0025(16)
C48 0.0216(18) 0.0396(19) 0.0219(16) -0.0034(17) 0.0048(13) 0.0004(16)
C49 0.030(2) 0.0292(19) 0.0237(17) -0.0001(15) 0.0094(15) -0.0008(13)
C50 0.029(2) 0.0239(18) 0.0225(16) -0.0015(15) 0.0040(14) 0.0011(13)
C51 0.027(2) 0.040(2) 0.0257(17) 0.0037(18) 0.0092(14) -0.0036(17)
C52 0.029(2) 0.043(2) 0.0207(16) 0.0050(18) 0.0102(14) -0.0014(16)
C53 0.033(3) 0.036(2) 0.0266(17) 0.0012(18) 0.0125(15) -0.0030(16)
C54 0.029(2) 0.036(2) 0.0292(18) -0.0016(18) 0.0121(15) -0.0060(16)
C55 0.033(2) 0.033(2) 0.0204(16) -0.0018(16) 0.0111(15) 0.0017(13)
C56 0.029(2) 0.046(3) 0.0256(18) -0.0006(17) 0.0092(15) 0.0016(15)

loop_
_atom_type_symbol
_atom_type_description
_atom_type_scat_dispersion_real
_atom_type_scat_dispersion_imag
_atom_type_scat_source
C C 0.0033 0.0016
;
International Tables for Crystallography
(1992, Vol. C, Tables 4.2.6.8 and 6.1.1.4)
;
H H 0.0000 0.0000
;
International Tables for Crystallography
(1992, Vol. C, Table 6.1.1.4)
;
N N 0.0061 0.0033
;
International Tables for Crystallography
(1992, Vol. C, Tables 4.2.6.8 and 6.1.1.4)
;
S S 0.1246 0.1234
;
International Tables for Crystallography
(1992, Vol. C, Tables 4.2.6.8 and 6.1.1.4)
;

loop_
_geom_angle_atom_site_label_1
_geom_angle_atom_site_label_2
_geom_angle_atom_site_label_3
_geom_angle
_geom_angle_publ_flag
_geom_angle_site_symmetry_1
_geom_angle_site_symmetry_2
_geom_angle_site_symmetry_3
S2 S1 N1 94.86(12) yes . . .
S1 S2 N2 94.22(12) yes . . .
S4 S3 N3 94.19(12) yes . . .
S3 S4 N4 94.98(12) yes . . .
S6 S5 N5 94.73(14) yes . . .
S5 S6 N6 94.49(14) yes . . .
S8 S7 N7 94.40(14) yes . . .
S7 S8 N8 95.05(14) yes . . .
S10 S9 N9 94.58(13) yes . . .
S9 S10 N10 94.44(12) yes . . .
S12 S11 N11 94.53(12) yes . . .
S11 S12 N12 94.74(13) yes . . .
S14 S13 N13 94.70(17) yes . . .
S13 S14 N14 94.41(15) yes . . .
S16 S15 N15 94.63(15) yes . . .
S15 S16 N16 94.58(16) yes . . .
S1 N1 C1 114.1(3) yes . . .
S2 N2 C1 115.4(3) yes . . .
S3 N3 C14 114.8(3) yes . . .
S4 N4 C14 114.2(3) yes . . .
S5 N5 C15 114.6(3) yes . . .
S6 N6 C15 114.8(3) yes . . .
S7 N7 C28 114.4(3) yes . . .
S8 N8 C28 114.2(3) yes . . .
S9 N9 C29 115.3(3) yes . . .
S10 N10 C29 114.5(3) yes . . .
S11 N11 C42 114.5(3) yes . . .
S12 N12 C42 114.9(3) yes . . .
S13 N13 C43 115.2(3) yes . . .
S14 N14 C43 115.0(3) yes . . .
S15 N15 C56 114.9(3) yes . . .
S16 N16 C56 114.9(3) yes . . .
N1 C1 N2 121.4(4) yes . . .
N1 C1 C2 118.2(3) yes . . .
N2 C1 C2 120.4(4) yes . . .
C1 C2 C3 120.4(4) yes . . .
C1 C2 C5 120.1(3) yes . . .
C3 C2 C5 119.5(4) yes . . .
C2 C3 C4 120.4(4) yes . . .
C3 C4 C7 121.0(3) yes . . .
C2 C5 C6 119.8(3) yes . . .
C5 C6 C7 120.8(4) yes . . .
C4 C7 C6 118.5(4) yes . . .
C4 C7 C8 121.5(3) yes . . .
C6 C7 C8 120.0(4) yes . . .
C7 C8 C9 119.5(4) yes . . .
C7 C8 C11 122.1(3) yes . . .
C9 C8 C11 118.3(4) yes . . .
C8 C9 C10 120.9(4) yes . . .
C9 C10 C13 120.2(3) yes . . .
C8 C11 C12 121.1(3) yes . . .
C11 C12 C13 120.6(4) yes . . .
C10 C13 C12 118.8(4) yes . . .
C10 C13 C14 120.2(3) yes . . .
C12 C13 C14 120.9(4) yes . . .
N3 C14 N4 121.8(4) yes . . .
N3 C14 C13 120.1(4) yes . . .
N4 C14 C13 118.2(3) yes . . .
N5 C15 N6 121.4(3) yes . . .
N5 C15 C16 118.8(4) yes . . .
N6 C15 C16 119.8(4) yes . . .
C15 C16 C17 120.1(4) yes . . .
C15 C16 C19 121.4(4) yes . . .
C17 C16 C19 118.6(3) yes . . .
C16 C17 C18 120.9(4) yes . . .
C17 C18 C21 120.9(3) yes . . .
C16 C19 C20 120.8(4) yes . . .
C19 C20 C21 121.2(4) yes . . .
C18 C21 C20 117.6(3) yes . . .
C18 C21 C22 121.4(3) yes . . .
C20 C21 C22 120.9(4) yes . . .
C21 C22 C23 120.7(4) yes . . .
C21 C22 C25 121.8(3) yes . . .
C23 C22 C25 117.5(3) yes . . .
C22 C23 C24 121.7(4) yes . . .
C23 C24 C27 120.8(4) yes . . .
C22 C25 C26 120.7(4) yes . . .
C25 C26 C27 121.2(4) yes . . .
C24 C27 C26 118.0(3) yes . . .
C24 C27 C28 121.3(4) yes . . .
C26 C27 C28 120.6(4) yes . . .
N7 C28 N8 122.0(3) yes . . .
N7 C28 C27 119.1(4) yes . . .
N8 C28 C27 118.9(4) yes . . .
N9 C29 N10 121.2(4) yes . . .
N9 C29 C30 119.3(3) yes . . .
N10 C29 C30 119.5(4) yes . . .
C29 C30 C31 120.3(4) yes . . .
C29 C30 C33 121.1(3) yes . . .
C31 C30 C33 118.7(4) yes . . .
C30 C31 C32 120.9(4) yes . . .
C31 C32 C35 121.3(3) yes . . .
C30 C33 C34 120.1(3) yes . . .
C33 C34 C35 121.1(4) yes . . .
C32 C35 C34 117.8(4) yes . . .
C32 C35 C36 122.1(3) yes . . .
C34 C35 C36 120.0(4) yes . . .
C35 C36 C37 120.0(4) yes . . .
C35 C36 C39 122.2(3) yes . . .
C37 C36 C39 117.8(4) yes . . .
C36 C37 C38 120.8(4) yes . . .
C37 C38 C41 120.9(3) yes . . .
C36 C39 C40 121.3(3) yes . . .
C39 C40 C41 120.8(4) yes . . .
C38 C41 C40 118.4(4) yes . . .
C38 C41 C42 120.7(3) yes . . .
C40 C41 C42 120.8(4) yes . . .
N11 C42 N12 121.3(4) yes . . .
N11 C42 C41 119.8(4) yes . . .
N12 C42 C41 118.9(3) yes . . .
N13 C43 N14 120.7(4) yes . . .
N13 C43 C44 118.7(4) yes . . .
N14 C43 C44 120.5(4) yes . . .
C43 C44 C45 120.5(4) yes . . .
C43 C44 C47 120.6(4) yes . . .
C45 C44 C47 118.9(3) yes . . .
C44 C45 C46 120.5(4) yes . . .
C45 C46 C49 121.2(4) yes . . .
C44 C47 C48 120.2(4) yes . . .
C47 C48 C49 120.5(4) yes . . .
C46 C49 C48 118.7(3) yes . . .
C46 C49 C50 122.4(4) yes . . .
C48 C49 C50 118.9(4) yes . . .
C49 C50 C51 119.4(4) yes . . .
C49 C50 C53 121.8(3) yes . . .
C51 C50 C53 118.8(3) yes . . .
C50 C51 C52 120.0(4) yes . . .
C51 C52 C55 120.8(4) yes . . .
C50 C53 C54 120.9(4) yes . . .
C53 C54 C55 120.6(4) yes . . .
C52 C55 C54 118.9(3) yes . . .
C52 C55 C56 120.7(4) yes . . .
C54 C55 C56 120.4(4) yes . . .
N15 C56 N16 121.0(4) yes . . .
N15 C56 C55 120.4(4) yes . . .
N16 C56 C55 118.6(4) yes . . .
C2 C3 H3 119.779 no . . .
C4 C3 H3 119.783 no . . .
C3 C4 H4 119.484 no . . .
C7 C4 H4 119.500 no . . .
C2 C5 H5 120.117 no . . .
C6 C5 H5 120.122 no . . .
C5 C6 H6 119.585 no . . .
C7 C6 H6 119.609 no . . .
C8 C9 H9 119.566 no . . .
C10 C9 H9 119.553 no . . .
C9 C10 H10 119.883 no . . .
C13 C10 H10 119.886 no . . .
C8 C11 H11 119.458 no . . .
C12 C11 H11 119.457 no . . .
C11 C12 H12 119.697 no . . .
C13 C12 H12 119.683 no . . .
C16 C17 H17 119.545 no . . .
C18 C17 H17 119.539 no . . .
C17 C18 H18 119.534 no . . .
C21 C18 H18 119.523 no . . .
C16 C19 H19 119.620 no . . .
C20 C19 H19 119.616 no . . .
C19 C20 H20 119.427 no . . .
C21 C20 H20 119.400 no . . .
C22 C23 H23 119.151 no . . .
C24 C23 H23 119.155 no . . .
C23 C24 H24 119.583 no . . .
C27 C24 H24 119.580 no . . .
C22 C25 H25 119.633 no . . .
C26 C25 H25 119.632 no . . .
C25 C26 H26 119.401 no . . .
C27 C26 H26 119.406 no . . .
C30 C31 H31 119.538 no . . .
C32 C31 H31 119.536 no . . .
C31 C32 H32 119.343 no . . .
C35 C32 H32 119.353 no . . .
C30 C33 H33 119.955 no . . .
C34 C33 H33 119.969 no . . .
C33 C34 H34 119.422 no . . .
C35 C34 H34 119.440 no . . .
C36 C37 H37 119.599 no . . .
C38 C37 H37 119.630 no . . .
C37 C38 H38 119.544 no . . .
C41 C38 H38 119.571 no . . .
C36 C39 H39 119.364 no . . .
C40 C39 H39 119.369 no . . .
C39 C40 H40 119.617 no . . .
C41 C40 H40 119.609 no . . .
C44 C45 H45 119.740 no . . .
C46 C45 H45 119.750 no . . .
C45 C46 H46 119.387 no . . .
C49 C46 H46 119.392 no . . .
C44 C47 H47 119.913 no . . .
C48 C47 H47 119.924 no . . .
C47 C48 H48 119.747 no . . .
C49 C48 H48 119.743 no . . .
C50 C51 H51 120.002 no . . .
C52 C51 H51 119.984 no . . .
C51 C52 H52 119.590 no . . .
C55 C52 H52 119.598 no . . .
C50 C53 H53 119.567 no . . .
C54 C53 H53 119.573 no . . .
C53 C54 H54 119.711 no . . .
C55 C54 H54 119.700 no . . .

loop_
_geom_bond_atom_site_label_1
_geom_bond_atom_site_label_2
_geom_bond_distance
_geom_bond_publ_flag
_geom_bond_site_symmetry_1
_geom_bond_site_symmetry_2
S1 S2 2.0763(15) yes . .
S1 N1 1.635(4) yes . .
S2 N2 1.630(4) yes . .
S3 S4 2.0787(15) yes . .
S3 N3 1.629(4) yes . .
S4 N4 1.624(4) yes . .
S5 S6 2.0753(18) yes . .
S5 N5 1.630(3) yes . .
S6 N6 1.634(3) yes . .
S7 S8 2.0776(18) yes . .
S7 N7 1.629(3) yes . .
S8 N8 1.621(3) yes . .
S9 S10 2.0755(16) yes . .
S9 N9 1.621(4) yes . .
S10 N10 1.633(4) yes . .
S11 S12 2.0747(15) yes . .
S11 N11 1.632(4) yes . .
S12 N12 1.623(4) yes . .
S13 S14 2.074(3) yes . .
S13 N13 1.626(4) yes . .
S14 N14 1.631(4) yes . .
S15 S16 2.072(3) yes . .
S15 N15 1.628(4) yes . .
S16 N16 1.630(4) yes . .
N1 C1 1.348(5) yes . .
N2 C1 1.330(5) yes . .
N3 C14 1.336(5) yes . .
N4 C14 1.342(5) yes . .
N5 C15 1.345(6) yes . .
N6 C15 1.336(5) yes . .
N7 C28 1.340(5) yes . .
N8 C28 1.342(6) yes . .
N9 C29 1.331(6) yes . .
N10 C29 1.345(5) yes . .
N11 C42 1.345(5) yes . .
N12 C42 1.337(6) yes . .
N13 C43 1.337(6) yes . .
N14 C43 1.346(6) yes . .
N15 C56 1.343(5) yes . .
N16 C56 1.339(6) yes . .
C1 C2 1.472(6) yes . .
C2 C3 1.397(5) yes . .
C2 C5 1.402(6) yes . .
C3 C4 1.368(6) yes . .
C4 C7 1.398(5) yes . .
C5 C6 1.381(6) yes . .
C6 C7 1.405(5) yes . .
C7 C8 1.478(6) yes . .
C8 C9 1.405(5) yes . .
C8 C11 1.396(5) yes . .
C9 C10 1.374(6) yes . .
C10 C13 1.405(6) yes . .
C11 C12 1.369(6) yes . .
C12 C13 1.398(5) yes . .
C13 C14 1.485(6) yes . .
C15 C16 1.472(5) yes . .
C16 C17 1.390(5) yes . .
C16 C19 1.387(6) yes . .
C17 C18 1.374(5) yes . .
C18 C21 1.396(6) yes . .
C19 C20 1.371(5) yes . .
C20 C21 1.401(5) yes . .
C21 C22 1.468(4) yes . .
C22 C23 1.403(5) yes . .
C22 C25 1.396(6) yes . .
C23 C24 1.366(5) yes . .
C24 C27 1.391(6) yes . .
C25 C26 1.379(5) yes . .
C26 C27 1.396(5) yes . .
C27 C28 1.477(5) yes . .
C29 C30 1.461(7) yes . .
C30 C31 1.393(5) yes . .
C30 C33 1.392(6) yes . .
C31 C32 1.376(6) yes . .
C32 C35 1.385(6) yes . .
C33 C34 1.388(6) yes . .
C34 C35 1.404(5) yes . .
C35 C36 1.475(6) yes . .
C36 C37 1.404(5) yes . .
C36 C39 1.387(6) yes . .
C37 C38 1.384(6) yes . .
C38 C41 1.391(6) yes . .
C39 C40 1.386(6) yes . .
C40 C41 1.389(5) yes . .
C41 C42 1.461(6) yes . .
C43 C44 1.457(5) yes . .
C44 C45 1.398(6) yes . .
C44 C47 1.404(6) yes . .
C45 C46 1.374(5) yes . .
C46 C49 1.391(6) yes . .
C47 C48 1.387(5) yes . .
C48 C49 1.403(5) yes . .
C49 C50 1.490(5) yes . .
C50 C51 1.409(5) yes . .
C50 C53 1.396(6) yes . .
C51 C52 1.380(5) yes . .
C52 C55 1.401(6) yes . .
C53 C54 1.377(5) yes . .
C54 C55 1.392(6) yes . .
C55 C56 1.461(5) yes . .
C3 H3 0.930 no . .
C4 H4 0.930 no . .
C5 H5 0.930 no . .
C6 H6 0.930 no . .
C9 H9 0.930 no . .
C10 H10 0.930 no . .
C11 H11 0.930 no . .
C12 H12 0.930 no . .
C17 H17 0.930 no . .
C18 H18 0.930 no . .
C19 H19 0.930 no . .
C20 H20 0.930 no . .
C23 H23 0.930 no . .
C24 H24 0.930 no . .
C25 H25 0.930 no . .
C26 H26 0.930 no . .
C31 H31 0.930 no . .
C32 H32 0.930 no . .
C33 H33 0.930 no . .
C34 H34 0.930 no . .
C37 H37 0.930 no . .
C38 H38 0.930 no . .
C39 H39 0.930 no . .
C40 H40 0.930 no . .
C45 H45 0.930 no . .
C46 H46 0.930 no . .
C47 H47 0.930 no . .
C48 H48 0.930 no . .
C51 H51 0.930 no . .
C52 H52 0.930 no . .
C53 H53 0.930 no . .
C54 H54 0.930 no . .

loop_
_geom_contact_atom_site_label_1
_geom_contact_atom_site_label_2
_geom_contact_distance
_geom_contact_publ_flag
_geom_contact_site_symmetry_1
_geom_contact_site_symmetry_2
N1 C3 2.833(6) no . .
N2 C5 2.875(6) no . .
N3 C10 2.889(6) no . .
N4 C12 2.855(6) no . .
N5 C17 2.835(4) no . .
N6 C19 2.883(5) no . .
N7 C24 2.879(5) no . .
N8 C26 2.853(5) no . .
N9 C31 2.836(6) no . .
N10 C33 2.865(6) no . .
N11 C38 2.863(6) no . .
N12 C40 2.839(6) no . .
N13 C45 2.833(5) no . .
N14 C47 2.875(5) no . .
N15 C52 2.875(5) no . .
N16 C54 2.831(5) no . .
C2 C7 2.797(6) no . .
C3 C6 2.775(5) no . .
C4 C5 2.780(5) no . .
C4 C9 3.001(6) no . .
C6 C11 3.023(6) no . .
C8 C13 2.802(6) no . .
C9 C12 2.771(5) no . .
C10 C11 2.774(5) no . .
C16 C21 2.806(5) no . .
C17 C20 2.753(6) no . .
C18 C19 2.759(5) no . .
C18 C23 3.012(5) no . .
C20 C25 3.021(5) no . .
C22 C27 2.816(5) no . .
C23 C26 2.748(6) no . .
C24 C25 2.765(5) no . .
C30 C35 2.812(6) no . .
C31 C34 2.757(6) no . .
C32 C33 2.769(5) no . .
C32 C37 3.013(6) no . .
C34 C39 3.014(6) no . .
C36 C41 2.817(6) no . .
C37 C40 2.763(6) no . .
C38 C39 2.760(5) no . .
C44 C49 2.805(5) no . .
C45 C48 2.777(6) no . .
C46 C47 2.775(6) no . .
C46 C51 3.029(5) no . .
C48 C53 3.011(5) no . .
C50 C55 2.802(5) no . .
C51 C54 2.782(6) no . .
C52 C53 2.772(6) no . .
S1 S4 3.341(3) no . 2_656
S1 S15 3.364(3) no . 2_645
S1 N15 3.382(4) no . 2_645
S2 S3 3.319(3) no . 2_656
S2 S5 3.3532(16) no . .
S2 N15 3.181(5) no . 2_645
S3 S2 3.319(3) no . 2_646
S3 S8 3.2683(16) no . 1_656
S3 N14 3.075(5) no . 2_646
S4 S1 3.341(3) no . 2_646
S4 S14 3.253(3) no . 2_646
S4 N14 3.293(4) no . 2_646
S5 S2 3.3532(16) no . .
S5 S8 3.286(2) no . 2_555
S5 N2 3.422(3) no . .
S6 S7 3.265(2) no . 2_555
S6 S9 3.332(2) no . .
S6 N2 3.180(4) no . .
S7 S6 3.265(2) no . 2_545
S7 S12 3.304(2) no . 1_554
S7 N3 3.092(4) no . 1_454
S8 S3 3.2683(16) no . 1_454
S8 S5 3.286(2) no . 2_545
S8 N3 3.270(3) no . 1_454
S9 S6 3.332(2) no . .
S9 S12 3.391(4) no . 2_556
S9 N6 3.409(4) no . .
S10 S11 3.384(4) no . 2_556
S10 S13 3.277(3) no . 1_455
S10 N6 3.146(4) no . .
S11 S10 3.384(4) no . 2_546
S11 S16 3.347(3) no . 1_556
S11 N7 3.119(4) no . 1_556
S12 S7 3.304(2) no . 1_556
S12 S9 3.391(4) no . 2_546
S12 N7 3.278(4) no . 1_556
S13 S10 3.277(3) no . 1_655
S13 S16 3.567(5) no . 2_645
S13 N10 3.354(4) no . 1_655
S14 S4 3.253(3) no . 2_656
S14 S15 3.550(5) no . 2_645
S14 N10 3.099(4) no . 1_655
S15 S1 3.364(3) no . 2_655
S15 S14 3.550(5) no . 2_655
S15 N11 3.161(4) no . 1_554
S16 S11 3.347(3) no . 1_554
S16 S13 3.567(5) no . 2_655
S16 N11 3.326(4) no . 1_554
N1 N4 3.424(6) no . 2_656
N2 S5 3.422(3) no . .
N2 S6 3.180(4) no . .
N2 N3 3.403(6) no . 2_656
N3 S7 3.092(4) no . 1_656
N3 S8 3.270(3) no . 1_656
N3 N2 3.403(6) no . 2_646
N4 N1 3.424(6) no . 2_646
N5 N8 3.393(5) no . 2_555
N6 S9 3.409(4) no . .
N6 S10 3.146(4) no . .
N6 N7 3.360(5) no . 2_555
N7 S11 3.119(4) no . 1_554
N7 S12 3.278(4) no . 1_554
N7 N6 3.360(5) no . 2_545
N7 C15 3.597(6) no . 2_545
N8 N5 3.393(5) no . 2_545
N9 N12 3.465(6) no . 2_556
N10 S13 3.354(4) no . 1_455
N10 S14 3.099(4) no . 1_455
N10 N11 3.463(6) no . 2_556
N11 S15 3.161(4) no . 1_556
N11 S16 3.326(4) no . 1_556
N11 N10 3.463(6) no . 2_546
N12 N9 3.465(6) no . 2_546
N13 N16 3.583(7) no . 2_645
N14 S3 3.075(5) no . 2_656
N14 S4 3.293(4) no . 2_656
N14 N15 3.552(7) no . 2_645
N15 S1 3.382(4) no . 2_655
N15 S2 3.181(5) no . 2_655
N15 N14 3.552(7) no . 2_655
N16 N13 3.583(7) no . 2_655
C1 C14 3.457(6) no . 2_656
C2 C10 3.411(5) no . 2_656
C2 C12 3.497(5) no . 2_646
C2 C13 3.537(5) no . 2_656
C3 C10 3.570(5) no . 2_656
C3 C12 3.589(6) no . 2_656
C3 C13 3.430(5) no . 2_656
C4 C8 3.471(5) no . 2_656
C4 C9 3.592(5) no . 2_656
C5 C10 3.541(5) no . 2_656
C6 C8 3.492(5) no . 2_646
C6 C9 3.577(5) no . 2_656
C7 C9 3.452(5) no . 2_656
C7 C11 3.563(5) no . 2_646
C8 C4 3.471(5) no . 2_646
C8 C6 3.492(5) no . 2_656
C9 C4 3.592(5) no . 2_646
C9 C6 3.577(5) no . 2_646
C9 C7 3.452(5) no . 2_646
C10 C2 3.411(5) no . 2_646
C10 C3 3.570(5) no . 2_646
C10 C5 3.541(5) no . 2_646
C11 C7 3.563(5) no . 2_656
C12 C2 3.497(5) no . 2_656
C12 C3 3.589(6) no . 2_646
C13 C2 3.537(5) no . 2_646
C13 C3 3.430(5) no . 2_646
C14 C1 3.457(6) no . 2_646
C15 N7 3.597(6) no . 2_555
C15 C28 3.420(6) no . 2_555
C16 C24 3.409(6) no . 2_555
C16 C26 3.485(6) no . 2_545
C16 C27 3.523(5) no . 2_555
C17 C24 3.566(6) no . 2_555
C17 C26 3.569(6) no . 2_555
C17 C27 3.424(5) no . 2_555
C18 C22 3.478(5) no . 2_555
C19 C24 3.539(6) no . 2_555
C20 C22 3.475(5) no . 2_545
C20 C23 3.578(5) no . 2_555
C21 C23 3.481(5) no . 2_555
C21 C25 3.563(5) no . 2_545
C22 C18 3.478(5) no . 2_545
C22 C20 3.475(5) no . 2_555
C23 C20 3.578(5) no . 2_545
C23 C21 3.481(5) no . 2_545
C24 C16 3.409(6) no . 2_545
C24 C17 3.566(6) no . 2_545
C24 C19 3.539(6) no . 2_545
C25 C21 3.563(5) no . 2_555
C26 C16 3.485(6) no . 2_555
C26 C17 3.569(6) no . 2_545
C27 C16 3.523(5) no . 2_545
C27 C17 3.424(5) no . 2_545
C28 C15 3.420(6) no . 2_545
C29 C42 3.505(6) no . 2_556
C30 C38 3.473(5) no . 2_556
C30 C40 3.448(5) no . 2_546
C30 C41 3.566(5) no . 2_556
C31 C40 3.579(6) no . 2_556
C31 C41 3.443(5) no . 2_556
C32 C36 3.502(5) no . 2_556
C32 C39 3.592(6) no . 2_556
C33 C38 3.581(6) no . 2_556
C33 C41 3.555(5) no . 2_546
C34 C36 3.450(5) no . 2_546
C34 C37 3.595(5) no . 2_556
C35 C37 3.495(5) no . 2_556
C35 C39 3.538(5) no . 2_546
C36 C32 3.502(5) no . 2_546
C36 C34 3.450(5) no . 2_556
C37 C34 3.595(5) no . 2_546
C37 C35 3.495(5) no . 2_546
C38 C30 3.473(5) no . 2_546
C38 C33 3.581(6) no . 2_546
C39 C32 3.592(6) no . 2_546
C39 C35 3.538(5) no . 2_556
C40 C30 3.448(5) no . 2_556
C40 C31 3.579(6) no . 2_546
C41 C30 3.566(5) no . 2_546
C41 C31 3.443(5) no . 2_546
C41 C33 3.555(5) no . 2_556
C42 C29 3.505(6) no . 2_546
C43 C56 3.582(6) no . 2_645
C44 C52 3.562(6) no . 2_655
C44 C54 3.427(5) no . 2_645
C44 C55 3.595(5) no . 2_645
C45 C55 3.463(5) no . 2_655
C46 C50 3.532(5) no . 2_655
C46 C53 3.598(5) no . 2_655
C47 C52 3.584(6) no . 2_645
C47 C54 3.581(6) no . 2_645
C47 C55 3.483(6) no . 2_645
C48 C50 3.430(5) no . 2_645
C48 C51 3.594(6) no . 2_645
C48 C53 3.584(6) no . 2_645
C49 C51 3.489(5) no . 2_655
C49 C53 3.495(5) no . 2_645
C50 C46 3.532(5) no . 2_645
C50 C48 3.430(5) no . 2_655
C51 C48 3.594(6) no . 2_655
C51 C49 3.489(5) no . 2_645
C52 C44 3.562(6) no . 2_645
C52 C47 3.584(6) no . 2_655
C53 C46 3.598(5) no . 2_645
C53 C48 3.584(6) no . 2_655
C53 C49 3.495(5) no . 2_655
C54 C44 3.427(5) no . 2_655
C54 C47 3.581(6) no . 2_655
C55 C44 3.595(5) no . 2_655
C55 C45 3.463(5) no . 2_645
C55 C47 3.483(6) no . 2_655
C56 C43 3.582(6) no . 2_655
N1 H3 2.5281 no . .
N2 H5 2.5861 no . .
N3 H10 2.5941 no . .
N4 H12 2.5636 no . .
N5 H17 2.5268 no . .
N6 H19 2.5945 no . .
N7 H24 2.5853 no . .
N8 H26 2.5555 no . .
N9 H31 2.5375 no . .
N10 H33 2.5754 no . .
N11 H38 2.5609 no . .
N12 H40 2.5490 no . .
N13 H45 2.5408 no . .
N14 H47 2.5809 no . .
N15 H52 2.5773 no . .
N16 H54 2.5338 no . .
C1 H3 2.6445 no . .
C1 H5 2.6489 no . .
C2 H4 3.2369 no . .
C2 H6 3.2457 no . .
C3 H5 3.2578 no . .
C4 H6 3.2496 no . .
C4 H9 2.7351 no . .
C5 H3 3.2565 no . .
C6 H4 3.2500 no . .
C6 H11 2.7976 no . .
C7 H3 3.2447 no . .
C7 H5 3.2614 no . .
C7 H9 2.6363 no . .
C7 H11 2.6766 no . .
C8 H4 2.6661 no . .
C8 H6 2.6461 no . .
C8 H10 3.2549 no . .
C8 H12 3.2436 no . .
C9 H4 2.7685 no . .
C9 H11 3.2469 no . .
C10 H12 3.2538 no . .
C11 H6 2.7674 no . .
C11 H9 3.2460 no . .
C12 H10 3.2541 no . .
C13 H9 3.2464 no . .
C13 H11 3.2400 no . .
C14 H10 2.6592 no . .
C14 H12 2.6630 no . .
C15 H17 2.6275 no . .
C15 H19 2.6512 no . .
C16 H18 3.2391 no . .
C16 H20 3.2321 no . .
C17 H19 3.2287 no . .
C18 H20 3.2353 no . .
C18 H23 2.7507 no . .
C19 H17 3.2279 no . .
C20 H18 3.2370 no . .
C20 H25 2.7944 no . .
C21 H17 3.2455 no . .
C21 H19 3.2502 no . .
C21 H23 2.6448 no . .
C21 H25 2.6661 no . .
C22 H18 2.6571 no . .
C22 H20 2.6516 no . .
C22 H24 3.2512 no . .
C22 H26 3.2464 no . .
C23 H18 2.7777 no . .
C23 H25 3.2368 no . .
C24 H26 3.2304 no . .
C25 H20 2.7687 no . .
C25 H23 3.2329 no . .
C26 H24 3.2321 no . .
C27 H23 3.2307 no . .
C27 H25 3.2520 no . .
C28 H24 2.6564 no . .
C28 H26 2.6460 no . .
C29 H31 2.6275 no . .
C29 H33 2.6482 no . .
C30 H32 3.2430 no . .
C30 H34 3.2441 no . .
C31 H33 3.2388 no . .
C32 H34 3.2295 no . .
C32 H37 2.7574 no . .
C33 H31 3.2362 no . .
C34 H32 3.2320 no . .
C34 H39 2.7801 no . .
C35 H31 3.2396 no . .
C35 H33 3.2681 no . .
C35 H37 2.6429 no . .
C35 H39 2.6652 no . .
C36 H32 2.6621 no . .
C36 H34 2.6414 no . .
C36 H38 3.2592 no . .
C36 H40 3.2493 no . .
C37 H32 2.7809 no . .
C37 H39 3.2334 no . .
C38 H40 3.2292 no . .
C39 H34 2.7538 no . .
C39 H37 3.2324 no . .
C40 H38 3.2288 no . .
C41 H37 3.2482 no . .
C41 H39 3.2447 no . .
C42 H38 2.6341 no . .
C42 H40 2.6357 no . .
C43 H45 2.6364 no . .
C43 H47 2.6480 no . .
C44 H46 3.2420 no . .
C44 H48 3.2569 no . .
C45 H47 3.2542 no . .
C46 H48 3.2440 no . .
C46 H51 2.7759 no . .
C47 H45 3.2541 no . .
C48 H46 3.2438 no . .
C48 H53 2.7841 no . .
C49 H45 3.2442 no . .
C49 H47 3.2605 no . .
C49 H51 2.6520 no . .
C49 H53 2.6803 no . .
C50 H46 2.6833 no . .
C50 H48 2.6336 no . .
C50 H52 3.2537 no . .
C50 H54 3.2483 no . .
C51 H46 2.8034 no . .
C51 H53 3.2552 no . .
C52 H54 3.2468 no . .
C53 H48 2.7463 no . .
C53 H51 3.2560 no . .
C54 H52 3.2450 no . .
C55 H51 3.2557 no . .
C55 H53 3.2414 no . .
C56 H52 2.6442 no . .
C56 H54 2.6316 no . .
H3 H4 2.2880 no . .
H4 H9 2.3501 no . .
H5 H6 2.3073 no . .
H6 H11 2.3908 no . .
H9 H10 2.2958 no . .
H11 H12 2.2873 no . .
H17 H18 2.2913 no . .
H18 H23 2.3585 no . .
H19 H20 2.2878 no . .
H20 H25 2.3852 no . .
H23 H24 2.2782 no . .
H25 H26 2.2960 no . .
H31 H32 2.2907 no . .
H32 H37 2.3691 no . .
H33 H34 2.3097 no . .
H34 H39 2.3633 no . .
H37 H38 2.3028 no . .
H39 H40 2.3018 no . .
H45 H46 2.2920 no . .
H46 H51 2.4025 no . .
H47 H48 2.3122 no . .
H48 H53 2.3729 no . .
H51 H52 2.3039 no . .
H53 H54 2.2972 no . .
S1 H33 3.2394 no . 1_655
S1 H34 2.9929 no . 1_655
S1 H37 3.4228 no . 2_646
S2 H47 3.5244 no . .
S2 H52 3.0148 no . 2_645
S3 H47 2.8961 no . 2_646
S4 H33 3.5679 no . 2_546
S4 H34 3.2968 no . 2_546
S4 H37 3.0611 no . .
S4 H38 3.2795 no . .
S5 H47 3.2244 no . .
S5 H48 2.9521 no . .
S5 H51 3.4274 no . 2_645
S6 H5 3.0586 no . .
S6 H10 3.4845 no . 2_656
S7 H10 2.8684 no . 1_454
S8 H47 3.5890 no . 2_545
S8 H48 3.3329 no . 2_545
S8 H51 3.0850 no . 1_455
S8 H52 3.2790 no . 1_455
S9 H6 3.3965 no . .
S9 H9 2.9474 no . 2_656
S9 H10 3.2163 no . 2_656
S10 H19 3.0711 no . .
S10 H24 3.4935 no . 2_555
S11 H24 2.8789 no . 1_556
S12 H5 3.2675 no . 2_556
S12 H6 3.0891 no . 2_556
S12 H9 3.3514 no . 1_455
S13 H20 3.3327 no . 1_655
S13 H23 2.9989 no . 2_655
S13 H24 3.2402 no . 2_655
S14 H33 2.9867 no . 1_655
S14 H38 3.5707 no . 2_656
S15 H33 3.5965 no . 2_555
S15 H38 2.9440 no . 1_554
S16 H19 3.2519 no . 2_555
S16 H20 3.0426 no . 2_555
S16 H23 3.3943 no . .
N1 H32 2.8369 no . 2_646
N1 H34 2.9024 no . 1_655
N1 H37 3.4775 no . 2_646
N4 H34 3.3039 no . 2_546
N4 H37 2.9156 no . .
N4 H39 2.8700 no . 2_546
N5 H46 2.8363 no . 2_645
N5 H48 2.8925 no . .
N5 H51 3.4610 no . 2_645
N8 H48 3.3543 no . 2_545
N8 H51 2.8924 no . 1_455
N8 H53 2.8587 no . 2_545
N9 H6 3.4079 no . .
N9 H9 2.9001 no . 2_656
N9 H11 2.8549 no . .
N12 H4 2.8607 no . 1_455
N12 H6 2.9076 no . 2_556
N12 H9 3.3976 no . 1_455
N13 H20 3.3446 no . 1_655
N13 H23 2.9177 no . 2_655
N13 H25 2.8682 no . 1_655
N16 H18 2.8534 no . .
N16 H20 2.9105 no . 2_555
N16 H23 3.4583 no . .
C2 H10 3.4231 no . 2_656
C2 H12 3.5591 no . 2_646
C3 H12 3.5189 no . 2_646
C3 H31 2.9842 no . 2_646
C3 H32 3.3960 no . 2_646
C3 H40 3.3345 no . 1_655
C4 H11 3.4343 no . 2_646
C4 H31 3.0786 no . 2_646
C4 H40 3.3317 no . 1_655
C5 H10 3.3579 no . 2_656
C6 H4 3.5608 no . 2_646
C6 H9 3.4429 no . 2_656
C7 H9 3.4984 no . 2_656
C7 H11 3.5698 no . 2_646
C8 H4 3.4993 no . 2_646
C8 H6 3.5834 no . 2_656
C9 H6 3.5512 no . 2_656
C10 H5 3.5193 no . 2_656
C11 H4 3.4608 no . 2_646
C11 H31 3.2828 no . .
C11 H40 3.0384 no . 2_546
C12 H3 3.4509 no . 2_646
C12 H31 3.3140 no . .
C12 H39 3.2895 no . 2_546
C12 H40 3.0493 no . 2_546
C13 H3 3.4791 no . 2_646
C16 H24 3.4311 no . 2_555
C16 H26 3.5305 no . 2_545
C17 H26 3.5277 no . 2_545
C17 H45 2.9988 no . 2_645
C17 H46 3.3500 no . 2_645
C17 H54 3.2969 no . .
C18 H20 3.5905 no . 2_555
C18 H25 3.4416 no . 2_545
C18 H45 3.0488 no . 2_645
C18 H54 3.3260 no . .
C19 H24 3.3703 no . 2_555
C20 H18 3.5665 no . 2_545
C20 H23 3.4535 no . 2_555
C21 H23 3.5346 no . 2_555
C21 H25 3.5662 no . 2_545
C22 H18 3.5305 no . 2_545
C22 H20 3.5617 no . 2_555
C23 H20 3.5494 no . 2_555
C24 H19 3.4977 no . 2_555
C25 H18 3.4758 no . 2_545
C25 H45 3.2611 no . 1_455
C25 H54 3.0564 no . 2_545
C26 H17 3.4117 no . 2_545
C26 H45 3.3328 no . 1_455
C26 H53 3.3243 no . 2_545
C26 H54 3.0569 no . 2_545
C27 H17 3.4538 no . 2_545
C30 H38 3.5026 no . 2_556
C30 H40 3.4817 no . 2_546
C31 H3 3.2590 no . 2_656
C31 H11 3.3018 no . .
C31 H12 3.0141 no . .
C31 H40 3.4992 no . 2_546
C32 H3 3.3026 no . 2_656
C32 H12 3.0375 no . .
C32 H34 3.5946 no . 2_556
C32 H39 3.4557 no . 2_546
C33 H38 3.4245 no . 2_556
C34 H32 3.5908 no . 2_546
C34 H37 3.4841 no . 2_556
C35 H37 3.5651 no . 2_556
C35 H39 3.5429 no . 2_546
C36 H32 3.5487 no . 2_546
C36 H34 3.5211 no . 2_556
C37 H34 3.5144 no . 2_556
C38 H33 3.4488 no . 2_556
C39 H3 3.0831 no . 1_455
C39 H12 3.2787 no . 2_556
C39 H32 3.4605 no . 2_546
C40 H3 3.0401 no . 1_455
C40 H4 3.3740 no . 1_455
C40 H12 3.3428 no . 2_556
C40 H31 3.4255 no . 2_546
C41 H31 3.4741 no . 2_546
C41 H33 3.5426 no . 2_556
C44 H52 3.5954 no . 2_655
C44 H54 3.4649 no . 2_645
C45 H17 3.2919 no . 2_655
C45 H25 3.2665 no . 1_655
C45 H26 3.0394 no . 1_655
C45 H54 3.4691 no . 2_645
C46 H17 3.2980 no . 2_655
C46 H26 3.0393 no . 1_655
C46 H53 3.4516 no . 2_645
C47 H52 3.4895 no . 2_655
C48 H51 3.5241 no . 2_655
C49 H51 3.5729 no . 2_655
C49 H53 3.5023 no . 2_645
C50 H46 3.5502 no . 2_645
C50 H48 3.4686 no . 2_655
C51 H48 3.4491 no . 2_655
C52 H47 3.4061 no . 2_655
C53 H17 3.0936 no . .
C53 H26 3.3060 no . 2_555
C53 H46 3.4326 no . 2_645
C54 H17 3.0125 no . .
C54 H18 3.4010 no . .
C54 H26 3.3533 no . 2_555
C54 H45 3.4792 no . 2_645
C55 H45 3.5195 no . 2_645
C55 H47 3.4917 no . 2_655
H3 C12 3.4509 no . 2_656
H3 C13 3.4791 no . 2_656
H3 C31 3.2590 no . 2_646
H3 C32 3.3026 no . 2_646
H3 C39 3.0831 no . 1_655
H3 C40 3.0401 no . 1_655
H3 H31 2.6674 no . 2_646
H3 H32 2.7599 no . 2_646
H3 H39 2.8267 no . 1_655
H3 H40 2.7737 no . 1_655
H4 N12 2.8607 no . 1_655
H4 C6 3.5608 no . 2_656
H4 C8 3.4993 no . 2_656
H4 C11 3.4608 no . 2_656
H4 C40 3.3740 no . 1_655
H4 H6 3.0095 no . 2_656
H4 H11 3.5959 no . 2_646
H4 H31 2.8465 no . 2_646
H4 H40 2.7602 no . 1_655
H5 S6 3.0586 no . .
H5 S12 3.2675 no . 2_546
H5 C10 3.5193 no . 2_646
H5 H10 3.5177 no . 2_656
H6 S9 3.3965 no . .
H6 S12 3.0891 no . 2_546
H6 N9 3.4079 no . .
H6 N12 2.9076 no . 2_546
H6 C8 3.5834 no . 2_646
H6 C9 3.5512 no . 2_646
H6 H4 3.0095 no . 2_646
H6 H9 3.5848 no . 2_656
H6 H40 3.5660 no . 2_546
H9 S9 2.9474 no . 2_646
H9 S12 3.3514 no . 1_655
H9 N9 2.9001 no . 2_646
H9 N12 3.3976 no . 1_655
H9 C6 3.4429 no . 2_646
H9 C7 3.4984 no . 2_646
H9 H6 3.5848 no . 2_646
H9 H11 3.1165 no . 2_646
H10 S6 3.4845 no . 2_646
H10 S7 2.8684 no . 1_656
H10 S9 3.2163 no . 2_646
H10 C2 3.4231 no . 2_646
H10 C5 3.3579 no . 2_646
H10 H5 3.5177 no . 2_646
H11 N9 2.8549 no . .
H11 C4 3.4343 no . 2_656
H11 C7 3.5698 no . 2_656
H11 C31 3.3018 no . .
H11 H4 3.5959 no . 2_656
H11 H9 3.1165 no . 2_656
H11 H31 2.7029 no . .
H11 H40 2.7764 no . 2_546
H12 C2 3.5591 no . 2_656
H12 C3 3.5189 no . 2_656
H12 C31 3.0141 no . .
H12 C32 3.0375 no . .
H12 C39 3.2787 no . 2_546
H12 C40 3.3428 no . 2_546
H12 H31 2.7659 no . .
H12 H32 2.7914 no . .
H12 H39 2.6835 no . 2_546
H12 H40 2.8041 no . 2_546
H17 C26 3.4117 no . 2_555
H17 C27 3.4538 no . 2_555
H17 C45 3.2919 no . 2_645
H17 C46 3.2980 no . 2_645
H17 C53 3.0936 no . .
H17 C54 3.0125 no . .
H17 H26 3.5777 no . 2_555
H17 H45 2.7241 no . 2_645
H17 H46 2.7339 no . 2_645
H17 H53 2.8545 no . .
H17 H54 2.7128 no . .
H18 N16 2.8534 no . .
H18 C20 3.5665 no . 2_555
H18 C22 3.5305 no . 2_555
H18 C25 3.4758 no . 2_555
H18 C54 3.4010 no . .
H18 H20 3.0122 no . 2_555
H18 H45 2.8055 no . 2_645
H18 H54 2.7761 no . .
H19 S10 3.0711 no . .
H19 S16 3.2519 no . 2_545
H19 C24 3.4977 no . 2_545
H19 H24 3.5224 no . 2_555
H20 S13 3.3327 no . 1_455
H20 S16 3.0426 no . 2_545
H20 N13 3.3446 no . 1_455
H20 N16 2.9105 no . 2_545
H20 C18 3.5905 no . 2_545
H20 C22 3.5617 no . 2_545
H20 C23 3.5494 no . 2_545
H20 H18 3.0122 no . 2_545
H20 H23 3.5870 no . 2_555
H23 S13 2.9989 no . 2_645
H23 S16 3.3943 no . .
H23 N13 2.9177 no . 2_645
H23 N16 3.4583 no . .
H23 C20 3.4535 no . 2_545
H23 C21 3.5346 no . 2_545
H23 H20 3.5870 no . 2_545
H23 H25 3.1691 no . 2_545
H24 S10 3.4935 no . 2_545
H24 S11 2.8789 no . 1_554
H24 S13 3.2402 no . 2_645
H24 C16 3.4311 no . 2_545
H24 C19 3.3703 no . 2_545
H24 H19 3.5224 no . 2_545
H25 N13 2.8682 no . 1_455
H25 C18 3.4416 no . 2_555
H25 C21 3.5662 no . 2_555
H25 C45 3.2665 no . 1_455
H25 H23 3.1691 no . 2_555
H25 H45 2.6657 no . 1_455
H25 H54 2.7908 no . 2_545
H26 C16 3.5305 no . 2_555
H26 C17 3.5277 no . 2_555
H26 C45 3.0394 no . 1_455
H26 C46 3.0393 no . 1_455
H26 C53 3.3060 no . 2_545
H26 C54 3.3533 no . 2_545
H26 H17 3.5777 no . 2_545
H26 H45 2.7982 no . 1_455
H26 H46 2.7906 no . 1_455
H26 H51 3.5706 no . 1_455
H26 H53 2.7132 no . 2_545
H26 H54 2.8077 no . 2_545
H31 C3 2.9842 no . 2_656
H31 C4 3.0786 no . 2_656
H31 C11 3.2828 no . .
H31 C12 3.3140 no . .
H31 C40 3.4255 no . 2_556
H31 C41 3.4741 no . 2_556
H31 H3 2.6674 no . 2_656
H31 H4 2.8465 no . 2_656
H31 H11 2.7029 no . .
H31 H12 2.7659 no . .
H31 H40 3.5785 no . 2_556
H32 N1 2.8369 no . 2_656
H32 C3 3.3960 no . 2_656
H32 C34 3.5908 no . 2_556
H32 C36 3.5487 no . 2_556
H32 C39 3.4605 no . 2_556
H32 H3 2.7599 no . 2_656
H32 H12 2.7914 no . .
H32 H34 3.0202 no . 2_556
H32 H39 3.5913 no . 2_556
H33 S1 3.2394 no . 1_455
H33 S4 3.5679 no . 2_556
H33 S14 2.9867 no . 1_455
H33 S15 3.5965 no . 2_545
H33 C38 3.4488 no . 2_546
H33 C41 3.5426 no . 2_546
H33 H38 3.5777 no . 2_556
H34 S1 2.9929 no . 1_455
H34 S4 3.2968 no . 2_556
H34 N1 2.9024 no . 1_455
H34 N4 3.3039 no . 2_556
H34 C32 3.5946 no . 2_546
H34 C36 3.5211 no . 2_546
H34 C37 3.5144 no . 2_546
H34 H32 3.0202 no . 2_546
H34 H37 3.5995 no . 2_556
H37 S1 3.4228 no . 2_656
H37 S4 3.0611 no . .
H37 N1 3.4775 no . 2_656
H37 N4 2.9156 no . .
H37 C34 3.4841 no . 2_546
H37 C35 3.5651 no . 2_546
H37 H34 3.5995 no . 2_546
H37 H39 3.1475 no . 2_546
H38 S4 3.2795 no . .
H38 S14 3.5707 no . 2_646
H38 S15 2.9440 no . 1_556
H38 C30 3.5026 no . 2_546
H38 C33 3.4245 no . 2_546
H38 H33 3.5777 no . 2_546
H39 N4 2.8700 no . 2_556
H39 C12 3.2895 no . 2_556
H39 C32 3.4557 no . 2_556
H39 C35 3.5429 no . 2_556
H39 H3 2.8267 no . 1_455
H39 H12 2.6835 no . 2_556
H39 H32 3.5913 no . 2_546
H39 H37 3.1475 no . 2_556
H40 C3 3.3345 no . 1_455
H40 C4 3.3317 no . 1_455
H40 C11 3.0384 no . 2_556
H40 C12 3.0493 no . 2_556
H40 C30 3.4817 no . 2_556
H40 C31 3.4992 no . 2_556
H40 H3 2.7737 no . 1_455
H40 H4 2.7602 no . 1_455
H40 H6 3.5660 no . 2_556
H40 H11 2.7764 no . 2_556
H40 H12 2.8041 no . 2_556
H40 H31 3.5785 no . 2_546
H45 C17 2.9988 no . 2_655
H45 C18 3.0488 no . 2_655
H45 C25 3.2611 no . 1_655
H45 C26 3.3328 no . 1_655
H45 C54 3.4792 no . 2_655
H45 C55 3.5195 no . 2_655
H45 H17 2.7241 no . 2_655
H45 H18 2.8055 no . 2_655
H45 H25 2.6657 no . 1_655
H45 H26 2.7982 no . 1_655
H45 H54 3.5961 no . 2_655
H46 N5 2.8363 no . 2_655
H46 C17 3.3500 no . 2_655
H46 C50 3.5502 no . 2_655
H46 C53 3.4326 no . 2_655
H46 H17 2.7339 no . 2_655
H46 H26 2.7906 no . 1_655
H46 H48 3.0337 no . 2_655
H46 H53 3.5840 no . 2_655
H47 S2 3.5244 no . .
H47 S3 2.8961 no . 2_656
H47 S5 3.2244 no . .
H47 S8 3.5890 no . 2_555
H47 C52 3.4061 no . 2_645
H47 C55 3.4917 no . 2_645
H47 H52 3.5738 no . 2_645
H48 S5 2.9521 no . .
H48 S8 3.3329 no . 2_555
H48 N5 2.8925 no . .
H48 N8 3.3543 no . 2_555
H48 C50 3.4686 no . 2_645
H48 C51 3.4491 no . 2_645
H48 H46 3.0337 no . 2_645
H48 H51 3.5858 no . 2_645
H51 S5 3.4274 no . 2_655
H51 S8 3.0850 no . 1_655
H51 N5 3.4610 no . 2_655
H51 N8 2.8924 no . 1_655
H51 C48 3.5241 no . 2_645
H51 C49 3.5729 no . 2_645
H51 H26 3.5706 no . 1_655
H51 H48 3.5858 no . 2_655
H51 H53 3.0569 no . 2_645
H52 S2 3.0148 no . 2_655
H52 S8 3.2790 no . 1_655
H52 C44 3.5954 no . 2_645
H52 C47 3.4895 no . 2_645
H52 H47 3.5738 no . 2_655
H53 N8 2.8587 no . 2_555
H53 C26 3.3243 no . 2_555
H53 C46 3.4516 no . 2_655
H53 C49 3.5023 no . 2_655
H53 H17 2.8545 no . .
H53 H26 2.7132 no . 2_555
H53 H46 3.5840 no . 2_645
H53 H51 3.0569 no . 2_655
H54 C17 3.2969 no . .
H54 C18 3.3260 no . .
H54 C25 3.0564 no . 2_555
H54 C26 3.0569 no . 2_555
H54 C44 3.4649 no . 2_655
H54 C45 3.4691 no . 2_655
H54 H17 2.7128 no . .
H54 H18 2.7761 no . .
H54 H25 2.7908 no . 2_555
H54 H26 2.8077 no . 2_555
H54 H45 3.5961 no . 2_645

loop_
_geom_torsion_atom_site_label_1
_geom_torsion_atom_site_label_2
_geom_torsion_atom_site_label_3
_geom_torsion_atom_site_label_4
_geom_torsion
_geom_torsion_publ_flag
_geom_torsion_site_symmetry_1
_geom_torsion_site_symmetry_2
_geom_torsion_site_symmetry_3
_geom_torsion_site_symmetry_4
S2 S1 N1 C1 0.2(3) no . . . .
N1 S1 S2 N2 0.47(17) no . . . .
S1 S2 N2 C1 -1.1(3) no . . . .
S4 S3 N3 C14 -0.7(3) no . . . .
N3 S3 S4 N4 0.62(17) no . . . .
S3 S4 N4 C14 -0.5(3) no . . . .
S6 S5 N5 C15 -0.3(3) no . . . .
N5 S5 S6 N6 -0.66(15) no . . . .
S5 S6 N6 C15 1.5(3) no . . . .
S8 S7 N7 C28 1.1(3) no . . . .
N7 S7 S8 N8 -0.29(15) no . . . .
S7 S8 N8 C28 -0.5(3) no . . . .
S10 S9 N9 C29 0.2(3) no . . . .
N9 S9 S10 N10 0.3(2) no . . . .
S9 S10 N10 C29 -0.7(4) no . . . .
S12 S11 N11 C42 -0.5(3) no . . . .
N11 S11 S12 N12 0.5(2) no . . . .
S11 S12 N12 C42 -0.5(3) no . . . .
S14 S13 N13 C43 0.9(4) no . . . .
N13 S13 S14 N14 -0.4(3) no . . . .
S13 S14 N14 C43 -0.1(4) no . . . .
S16 S15 N15 C56 0.7(4) no . . . .
N15 S15 S16 N16 -0.8(3) no . . . .
S15 S16 N16 C56 0.8(4) no . . . .
S1 N1 C1 N2 -1.0(5) no . . . .
S1 N1 C1 C2 179.9(3) no . . . .
S2 N2 C1 N1 1.5(5) no . . . .
S2 N2 C1 C2 -179.4(3) no . . . .
S3 N3 C14 N4 0.5(5) no . . . .
S3 N3 C14 C13 -179.4(3) no . . . .
S4 N4 C14 N3 0.1(5) no . . . .
S4 N4 C14 C13 -180.0(3) no . . . .
S5 N5 C15 N6 1.6(5) no . . . .
S5 N5 C15 C16 -179.6(3) no . . . .
S6 N6 C15 N5 -2.2(5) no . . . .
S6 N6 C15 C16 179.0(3) no . . . .
S7 N7 C28 N8 -1.7(5) no . . . .
S7 N7 C28 C27 179.7(3) no . . . .
S8 N8 C28 N7 1.4(5) no . . . .
S8 N8 C28 C27 -180.0(3) no . . . .
S9 N9 C29 N10 -0.8(6) no . . . .
S9 N9 C29 C30 179.7(3) no . . . .
S10 N10 C29 N9 1.0(6) no . . . .
S10 N10 C29 C30 -179.4(3) no . . . .
S11 N11 C42 N12 0.2(6) no . . . .
S11 N11 C42 C41 -178.9(3) no . . . .
S12 N12 C42 N11 0.2(6) no . . . .
S12 N12 C42 C41 179.4(3) no . . . .
S13 N13 C43 N14 -1.2(6) no . . . .
S13 N13 C43 C44 -178.7(3) no . . . .
S14 N14 C43 N13 0.8(6) no . . . .
S14 N14 C43 C44 178.3(3) no . . . .
S15 N15 C56 N16 -0.4(6) no . . . .
S15 N15 C56 C55 177.9(3) no . . . .
S16 N16 C56 N15 -0.4(6) no . . . .
S16 N16 C56 C55 -178.7(3) no . . . .
N1 C1 C2 C3 15.2(5) no . . . .
N1 C1 C2 C5 -162.5(3) no . . . .
N2 C1 C2 C3 -164.0(4) no . . . .
N2 C1 C2 C5 18.4(5) no . . . .
C1 C2 C3 C4 -178.7(3) no . . . .
C1 C2 C5 C6 178.8(3) no . . . .
C3 C2 C5 C6 1.1(5) no . . . .
C5 C2 C3 C4 -1.1(5) no . . . .
C2 C3 C4 C7 0.7(6) no . . . .
C3 C4 C7 C6 -0.5(5) no . . . .
C3 C4 C7 C8 177.7(3) no . . . .
C2 C5 C6 C7 -0.9(5) no . . . .
C5 C6 C7 C4 0.5(5) no . . . .
C5 C6 C7 C8 -177.6(3) no . . . .
C4 C7 C8 C9 -37.4(5) no . . . .
C4 C7 C8 C11 144.4(3) no . . . .
C6 C7 C8 C9 140.7(3) no . . . .
C6 C7 C8 C11 -37.5(5) no . . . .
C7 C8 C9 C10 -176.8(3) no . . . .
C7 C8 C11 C12 177.7(3) no . . . .
C9 C8 C11 C12 -0.6(5) no . . . .
C11 C8 C9 C10 1.5(5) no . . . .
C8 C9 C10 C13 -1.3(5) no . . . .
C9 C10 C13 C12 0.2(5) no . . . .
C9 C10 C13 C14 177.0(3) no . . . .
C8 C11 C12 C13 -0.5(5) no . . . .
C11 C12 C13 C10 0.7(5) no . . . .
C11 C12 C13 C14 -176.1(3) no . . . .
C10 C13 C14 N3 19.2(5) no . . . .
C10 C13 C14 N4 -160.8(3) no . . . .
C12 C13 C14 N3 -164.1(3) no . . . .
C12 C13 C14 N4 15.9(5) no . . . .
N5 C15 C16 C17 -16.0(5) no . . . .
N5 C15 C16 C19 162.4(3) no . . . .
N6 C15 C16 C17 162.9(4) no . . . .
N6 C15 C16 C19 -18.8(6) no . . . .
C15 C16 C17 C18 178.2(3) no . . . .
C15 C16 C19 C20 -179.4(3) no . . . .
C17 C16 C19 C20 -1.1(6) no . . . .
C19 C16 C17 C18 -0.2(6) no . . . .
C16 C17 C18 C21 0.8(6) no . . . .
C17 C18 C21 C20 -0.3(5) no . . . .
C17 C18 C21 C22 -178.5(3) no . . . .
C16 C19 C20 C21 1.7(6) no . . . .
C19 C20 C21 C18 -1.0(5) no . . . .
C19 C20 C21 C22 177.3(3) no . . . .
C18 C21 C22 C23 37.4(5) no . . . .
C18 C21 C22 C25 -144.7(3) no . . . .
C20 C21 C22 C23 -140.8(3) no . . . .
C20 C21 C22 C25 37.1(5) no . . . .
C21 C22 C23 C24 176.4(3) no . . . .
C21 C22 C25 C26 -178.0(3) no . . . .
C23 C22 C25 C26 0.0(5) no . . . .
C25 C22 C23 C24 -1.6(5) no . . . .
C22 C23 C24 C27 1.6(6) no . . . .
C23 C24 C27 C26 -0.0(6) no . . . .
C23 C24 C27 C28 -176.5(3) no . . . .
C22 C25 C26 C27 1.6(6) no . . . .
C25 C26 C27 C24 -1.5(6) no . . . .
C25 C26 C27 C28 175.0(3) no . . . .
C24 C27 C28 N7 -19.8(5) no . . . .
C24 C27 C28 N8 161.5(4) no . . . .
C26 C27 C28 N7 163.7(3) no . . . .
C26 C27 C28 N8 -14.9(5) no . . . .
N9 C29 C30 C31 16.6(6) no . . . .
N9 C29 C30 C33 -162.7(4) no . . . .
N10 C29 C30 C31 -163.0(4) no . . . .
N10 C29 C30 C33 17.7(6) no . . . .
C29 C30 C31 C32 -178.2(3) no . . . .
C29 C30 C33 C34 179.5(3) no . . . .
C31 C30 C33 C34 0.2(5) no . . . .
C33 C30 C31 C32 1.1(5) no . . . .
C30 C31 C32 C35 -1.3(6) no . . . .
C31 C32 C35 C34 0.1(5) no . . . .
C31 C32 C35 C36 178.4(3) no . . . .
C30 C33 C34 C35 -1.4(6) no . . . .
C33 C34 C35 C32 1.2(5) no . . . .
C33 C34 C35 C36 -177.2(3) no . . . .
C32 C35 C36 C37 -37.6(5) no . . . .
C32 C35 C36 C39 144.7(3) no . . . .
C34 C35 C36 C37 140.7(3) no . . . .
C34 C35 C36 C39 -37.0(5) no . . . .
C35 C36 C37 C38 -176.9(3) no . . . .
C35 C36 C39 C40 178.4(3) no . . . .
C37 C36 C39 C40 0.6(5) no . . . .
C39 C36 C37 C38 1.0(5) no . . . .
C36 C37 C38 C41 -1.1(5) no . . . .
C37 C38 C41 C40 -0.2(5) no . . . .
C37 C38 C41 C42 177.7(3) no . . . .
C36 C39 C40 C41 -2.0(6) no . . . .
C39 C40 C41 C38 1.8(5) no . . . .
C39 C40 C41 C42 -176.2(3) no . . . .
C38 C41 C42 N11 17.8(6) no . . . .
C38 C41 C42 N12 -161.4(3) no . . . .
C40 C41 C42 N11 -164.3(4) no . . . .
C40 C41 C42 N12 16.5(6) no . . . .
N13 C43 C44 C45 -18.1(6) no . . . .
N13 C43 C44 C47 161.5(4) no . . . .
N14 C43 C44 C45 164.3(4) no . . . .
N14 C43 C44 C47 -16.1(6) no . . . .
C43 C44 C45 C46 178.7(3) no . . . .
C43 C44 C47 C48 -178.7(4) no . . . .
C45 C44 C47 C48 0.9(6) no . . . .
C47 C44 C45 C46 -1.0(6) no . . . .
C44 C45 C46 C49 0.4(6) no . . . .
C45 C46 C49 C48 0.3(5) no . . . .
C45 C46 C49 C50 -177.5(3) no . . . .
C44 C47 C48 C49 -0.2(6) no . . . .
C47 C48 C49 C46 -0.4(5) no . . . .
C47 C48 C49 C50 177.5(3) no . . . .
C46 C49 C50 C51 37.9(5) no . . . .
C46 C49 C50 C53 -144.0(4) no . . . .
C48 C49 C50 C51 -139.9(4) no . . . .
C48 C49 C50 C53 38.2(5) no . . . .
C49 C50 C51 C52 177.7(3) no . . . .
C49 C50 C53 C54 -177.9(3) no . . . .
C51 C50 C53 C54 0.2(5) no . . . .
C53 C50 C51 C52 -0.4(5) no . . . .
C50 C51 C52 C55 -0.0(6) no . . . .
C51 C52 C55 C54 0.7(6) no . . . .
C51 C52 C55 C56 -179.2(3) no . . . .
C50 C53 C54 C55 0.5(6) no . . . .
C53 C54 C55 C52 -0.9(5) no . . . .
C53 C54 C55 C56 179.0(3) no . . . .
C52 C55 C56 N15 -16.3(6) no . . . .
C52 C55 C56 N16 162.0(4) no . . . .
C54 C55 C56 N15 163.8(4) no . . . .
C54 C55 C56 N16 -17.9(6) no . . . .
